data_2226879
loop_
_publ_author_name
'Hao, Lujiang'
'Liu, Bo'

_publ_section_title
;
 Poly[(\m-\b-hexacosaoxidooctamolybdato)tetrakis[3-(2-pyridyl)pyrazole]dizinc(II)]
;
_journal_coeditor_code HB5511
_journal_issue 8
_journal_name_full 'Acta Crystallographica Section E'
_journal_page_first m879
_journal_paper_doi 10.1107/S1600536810025286
_journal_volume 66
_journal_year 2010
_chemical_formula_iupac '[Mo8 Zn2 O26 (C8 H7 N3)4]'
_chemical_formula_moiety 'C16 H14 Mo4 N6 O13 Zn'
_chemical_formula_sum 'C16 H14 Mo4 N6 O13 Zn'
_chemical_formula_weight 947.46
_chemical_name_systematic
;
Poly[(\m-\b-hexacosaoxidooctamolybdato)tetrakis[3-
(2-pyridyl)pyrazole]dizinc(II)]
;
_space_group_IT_number 2
_symmetry_cell_setting triclinic
_symmetry_space_group_name_Hall '-P 1'
_symmetry_space_group_name_H-M 'P -1'
_atom_sites_solution_hydrogens geom
_atom_sites_solution_primary direct
_atom_sites_solution_secondary difmap
_audit_creation_method SHELXL-97
_cell_angle_alpha 89.0070(10)
_cell_angle_beta 74.7310(10)
_cell_angle_gamma 74.6230(10)
_cell_formula_units_Z 2
_cell_length_a 10.0791(8)
_cell_length_b 11.5339(10)
_cell_length_c 11.6078(10)
_cell_measurement_reflns_used 6222
_cell_measurement_temperature 296(2)
_cell_measurement_theta_max 27.36
_cell_measurement_theta_min 2.18
_cell_volume 1253.19(18)
_computing_cell_refinement 'SAINT-Plus (Bruker, 2001)'
_computing_data_collection 'APEX2 (Bruker, 2004)'
_computing_data_reduction 'SAINT-Plus (Bruker, 2001)'
_computing_molecular_graphics 'SHELXTL (Sheldrick, 2008)'
_computing_publication_material 'SHELXTL (Sheldrick, 2008)'
_computing_structure_refinement 'SHELXL97 (Sheldrick, 2008)'
_computing_structure_solution 'SHELXS97 (Sheldrick, 2008)'
_diffrn_ambient_temperature 296(2)
_diffrn_measured_fraction_theta_full 0.988
_diffrn_measured_fraction_theta_max 0.988
_diffrn_measurement_device_type 'Bruker APEXII CCD'
_diffrn_measurement_method 'phi and omega scans'
_diffrn_radiation_monochromator graphite
_diffrn_radiation_source 'fine-focus sealed tube'
_diffrn_radiation_type MoK\a
_diffrn_radiation_wavelength 0.71073
_diffrn_reflns_av_R_equivalents 0.0153
_diffrn_reflns_av_sigmaI/netI 0.0220
_diffrn_reflns_limit_h_max 11
_diffrn_reflns_limit_h_min -11
_diffrn_reflns_limit_k_max 13
_diffrn_reflns_limit_k_min -13
_diffrn_reflns_limit_l_max 13
_diffrn_reflns_limit_l_min -13
_diffrn_reflns_number 8795
_diffrn_reflns_theta_full 25.00
_diffrn_reflns_theta_max 25.00
_diffrn_reflns_theta_min 2.18
_diffrn_standards_number 0
_exptl_absorpt_coefficient_mu 2.967
_exptl_absorpt_correction_T_max 0.797
_exptl_absorpt_correction_T_min 0.717
_exptl_absorpt_correction_type multi-scan
_exptl_absorpt_process_details '(SADABS; Bruker, 2001)'
_exptl_crystal_colour colorless
_exptl_crystal_density_diffrn 2.511
_exptl_crystal_density_method 'not measured'
_exptl_crystal_description block
_exptl_crystal_F_000 908
_exptl_crystal_size_max 0.12
_exptl_crystal_size_mid 0.10
_exptl_crystal_size_min 0.08
_refine_diff_density_max 0.498
_refine_diff_density_min -0.458
_refine_ls_extinction_method none
_refine_ls_goodness_of_fit_ref 0.999
_refine_ls_hydrogen_treatment constr
_refine_ls_matrix_type full
_refine_ls_number_parameters 361
_refine_ls_number_reflns 4353
_refine_ls_number_restraints 0
_refine_ls_restrained_S_all 0.999
_refine_ls_R_factor_all 0.0227
_refine_ls_R_factor_gt 0.0192
_refine_ls_shift/su_max 0.001
_refine_ls_shift/su_mean 0.000
_refine_ls_structure_factor_coef Fsqd
_refine_ls_weighting_details 'calc w=1/[\s^2^(Fo^2^)+(0.0380P)^2^+0.1000P] where P=(Fo^2^+2Fc^2^)/3'
_refine_ls_weighting_scheme calc
_refine_ls_wR_factor_gt 0.0561
_refine_ls_wR_factor_ref 0.0580
_reflns_number_gt 3927
_reflns_number_total 4353
_reflns_threshold_expression I>2\s(I)
_cod_data_source_file hb5511.cif
_cod_data_source_block I
_cod_database_code 2226879
_cod_database_fobs_code 2226879

loop_
_symmetry_equiv_pos_as_xyz
'x, y, z'
'-x, -y, -z'

loop_
_atom_site_type_symbol
_atom_site_label
_atom_site_fract_x
_atom_site_fract_y
_atom_site_fract_z
_atom_site_U_iso_or_equiv
_atom_site_adp_type
_atom_site_calc_flag
_atom_site_refinement_flags
_atom_site_occupancy
_atom_site_disorder_assembly
_atom_site_disorder_group
C C1 0.0264(4) -0.0590(3) 0.3713(3) 0.0412(8) Uani d . 1 . .
H H1 -0.0334 -0.1045 0.4112 0.049 Uiso calc R 1 . .
C C2 0.1715(4) -0.0950(3) 0.3361(3) 0.0423(8) Uani d . 1 . .
H H2 0.2305 -0.1689 0.3471 0.051 Uiso calc R 1 . .
C C3 0.2132(3) 0.0033(3) 0.2795(3) 0.0308(7) Uani d . 1 . .
C C4 0.3522(3) 0.0215(3) 0.2193(3) 0.0325(7) Uani d . 1 . .
C C5 0.4798(4) -0.0599(3) 0.2184(4) 0.0510(10) Uani d . 1 . .
H H5 0.4822 -0.1305 0.2587 0.061 Uiso calc R 1 . .
C C6 0.6048(4) -0.0338(4) 0.1556(4) 0.0607(11) Uani d . 1 . .
H H6 0.6928 -0.0862 0.1550 0.073 Uiso calc R 1 . .
C C7 0.5986(4) 0.0683(3) 0.0952(4) 0.0529(10) Uani d . 1 . .
H H7 0.6820 0.0845 0.0499 0.063 Uiso calc R 1 . .
C C8 0.4674(4) 0.1478(3) 0.1015(3) 0.0404(8) Uani d . 1 . .
H H8 0.4636 0.2186 0.0613 0.048 Uiso calc R 1 . .
C C9 0.2980(4) 0.5417(3) 0.0625(3) 0.0411(8) Uani d . 1 . .
H H9 0.3472 0.6002 0.0569 0.049 Uiso calc R 1 . .
C C10 0.2574(4) 0.4981(3) -0.0278(3) 0.0411(8) Uani d . 1 . .
H H10 0.2728 0.5205 -0.1065 0.049 Uiso calc R 1 . .
C C11 0.1880(3) 0.4130(3) 0.0236(3) 0.0289(7) Uani d . 1 . .
C C12 0.1196(3) 0.3344(3) -0.0244(3) 0.0281(7) Uani d . 1 . .
C C13 0.1012(4) 0.3425(3) -0.1379(3) 0.0379(8) Uani d . 1 . .
H H13 0.1345 0.3977 -0.1891 0.045 Uiso calc R 1 . .
C C14 0.0328(4) 0.2675(3) -0.1741(3) 0.0437(9) Uani d . 1 . .
H H14 0.0176 0.2720 -0.2499 0.052 Uiso calc R 1 . .
C C15 -0.0133(4) 0.1852(3) -0.0965(3) 0.0445(9) Uani d . 1 . .
H H15 -0.0591 0.1331 -0.1197 0.053 Uiso calc R 1 . .
C C16 0.0094(3) 0.1815(3) 0.0150(3) 0.0382(8) Uani d . 1 . .
H H16 -0.0224 0.1264 0.0671 0.046 Uiso calc R 1 . .
Mo Mo1 0.19711(2) 0.56897(2) 0.54612(2) 0.02158(8) Uani d . 1 . .
Mo Mo2 0.39657(2) 0.68604(2) 0.68548(2) 0.02263(8) Uani d . 1 . .
Mo Mo3 0.50488(2) 0.40073(2) 0.61961(2) 0.01958(8) Uani d . 1 . .
Mo Mo4 0.30016(3) 0.27733(2) 0.48179(2) 0.02400(8) Uani d . 1 . .
N N1 0.0993(3) 0.0933(2) 0.2815(2) 0.0324(6) Uani d . 1 . .
N N2 -0.0148(3) 0.0536(2) 0.3381(2) 0.0381(7) Uani d . 1 . .
H H2A -0.1023 0.0953 0.3510 0.046 Uiso calc R 1 . .
N N3 0.3455(3) 0.1258(2) 0.1639(2) 0.0305(6) Uani d . 1 . .
N N4 0.2540(3) 0.4845(2) 0.1601(2) 0.0366(6) Uani d . 1 . .
H H4 0.2672 0.4973 0.2285 0.044 Uiso calc R 1 . .
N N5 0.1867(3) 0.4047(2) 0.1388(2) 0.0305(6) Uani d . 1 . .
N N6 0.0758(3) 0.2545(2) 0.0517(2) 0.0297(6) Uani d . 1 . .
O O1 0.2356(2) 0.7884(2) 0.7426(2) 0.0368(5) Uani d . 1 . .
O O2 0.4653(2) 0.64914(19) 0.80341(19) 0.0331(5) Uani d . 1 . .
O O3 0.33613(19) 0.53414(17) 0.67987(16) 0.0213(4) Uani d . 1 . .
O O4 0.32825(19) 0.67595(16) 0.51042(17) 0.0225(4) Uani d . 1 . .
O O5 0.0610(2) 0.65481(19) 0.65921(19) 0.0317(5) Uani d . 1 . .
O O6 0.1412(2) 0.5936(2) 0.42044(19) 0.0339(5) Uani d . 1 . .
O O7 0.17612(19) 0.41424(17) 0.58213(17) 0.0254(4) Uani d . 1 . .
O O8 0.41746(19) 0.44996(16) 0.44765(16) 0.0211(4) Uani d . 1 . .
O O9 0.4158(2) 0.28943(18) 0.62220(17) 0.0266(5) Uani d . 1 . .
O O10 0.5745(2) 0.37582(19) 0.73826(18) 0.0297(5) Uani d . 1 . .
O O11 0.4944(2) 0.21251(17) 0.39605(18) 0.0273(5) Uani d . 1 . .
O O12 0.2475(2) 0.1589(2) 0.5449(2) 0.0420(6) Uani d . 1 . .
O O13 0.2277(2) 0.3041(2) 0.36228(19) 0.0341(5) Uani d . 1 . .
Zn Zn1 0.13422(4) 0.25600(3) 0.21960(3) 0.02740(10) Uani d . 1 . .

loop_
_atom_site_aniso_label
_atom_site_aniso_U_11
_atom_site_aniso_U_22
_atom_site_aniso_U_33
_atom_site_aniso_U_12
_atom_site_aniso_U_13
_atom_site_aniso_U_23
C1 0.048(2) 0.044(2) 0.040(2) -0.0261(17) -0.0111(17) 0.0084(16)
C2 0.046(2) 0.0324(18) 0.048(2) -0.0101(16) -0.0131(17) 0.0084(16)
C3 0.0344(17) 0.0280(16) 0.0300(17) -0.0041(13) -0.0131(14) 0.0023(13)
C4 0.0336(17) 0.0262(16) 0.0331(18) -0.0012(13) -0.0078(14) -0.0032(13)
C5 0.036(2) 0.040(2) 0.067(3) 0.0012(16) -0.0104(19) 0.0034(18)
C6 0.032(2) 0.059(3) 0.083(3) -0.0005(18) -0.012(2) -0.009(2)
C7 0.032(2) 0.060(3) 0.060(3) -0.0160(19) 0.0035(18) -0.014(2)
C8 0.043(2) 0.0435(19) 0.0363(19) -0.0196(16) -0.0052(16) -0.0066(16)
C9 0.0412(19) 0.046(2) 0.042(2) -0.0223(16) -0.0122(16) 0.0092(17)
C10 0.046(2) 0.047(2) 0.0305(18) -0.0184(17) -0.0050(16) 0.0082(16)
C11 0.0260(15) 0.0356(17) 0.0223(16) -0.0061(13) -0.0043(13) 0.0060(13)
C12 0.0264(15) 0.0320(16) 0.0208(15) -0.0024(13) -0.0029(12) 0.0010(13)
C13 0.0412(19) 0.047(2) 0.0242(17) -0.0114(16) -0.0073(15) 0.0019(15)
C14 0.044(2) 0.060(2) 0.0270(18) -0.0108(18) -0.0121(16) -0.0042(17)
C15 0.043(2) 0.057(2) 0.036(2) -0.0182(17) -0.0093(16) -0.0108(17)
C16 0.0377(19) 0.0397(18) 0.0362(19) -0.0122(15) -0.0060(15) 0.0000(15)
Mo1 0.01351(13) 0.02965(14) 0.02125(14) -0.00523(10) -0.00454(10) -0.00102(11)
Mo2 0.01700(13) 0.02952(14) 0.02131(14) -0.00717(10) -0.00387(10) -0.00267(11)
Mo3 0.01706(13) 0.02553(14) 0.01692(14) -0.00626(10) -0.00557(10) 0.00432(10)
Mo4 0.02013(14) 0.03132(15) 0.02320(15) -0.01142(11) -0.00577(11) 0.00101(11)
N1 0.0256(14) 0.0352(14) 0.0321(15) -0.0045(11) -0.0044(11) 0.0072(12)
N2 0.0281(14) 0.0484(17) 0.0360(16) -0.0103(13) -0.0057(12) 0.0060(13)
N3 0.0287(14) 0.0313(14) 0.0297(14) -0.0063(11) -0.0065(12) -0.0038(11)
N4 0.0402(16) 0.0406(16) 0.0350(16) -0.0123(13) -0.0190(13) 0.0053(13)
N5 0.0354(15) 0.0327(14) 0.0291(14) -0.0136(12) -0.0142(12) 0.0077(11)
N6 0.0308(14) 0.0314(13) 0.0254(14) -0.0067(11) -0.0068(11) -0.0008(11)
O1 0.0228(11) 0.0454(13) 0.0374(13) -0.0042(10) -0.0043(10) -0.0099(11)
O2 0.0352(12) 0.0417(13) 0.0285(12) -0.0151(10) -0.0138(10) -0.0011(10)
O3 0.0159(9) 0.0299(10) 0.0185(10) -0.0075(8) -0.0037(8) -0.0001(8)
O4 0.0180(10) 0.0262(10) 0.0225(10) -0.0049(8) -0.0055(8) 0.0011(8)
O5 0.0178(10) 0.0401(12) 0.0350(13) -0.0079(9) -0.0027(9) -0.0080(10)
O6 0.0283(12) 0.0461(13) 0.0326(12) -0.0124(10) -0.0151(10) 0.0049(10)
O7 0.0188(10) 0.0348(11) 0.0227(11) -0.0119(9) -0.0010(8) -0.0010(9)
O8 0.0180(10) 0.0270(10) 0.0184(10) -0.0067(8) -0.0045(8) 0.0020(8)
O9 0.0264(11) 0.0325(11) 0.0230(11) -0.0107(9) -0.0076(9) 0.0069(9)
O10 0.0295(11) 0.0393(12) 0.0229(11) -0.0090(9) -0.0120(9) 0.0058(9)
O11 0.0235(11) 0.0266(10) 0.0309(12) -0.0083(8) -0.0042(9) 0.0008(9)
O12 0.0392(13) 0.0435(14) 0.0482(15) -0.0243(11) -0.0070(11) 0.0069(11)
O13 0.0256(11) 0.0489(13) 0.0283(12) -0.0060(10) -0.0116(10) -0.0073(10)
Zn1 0.02716(19) 0.02776(19) 0.02265(19) -0.00265(14) -0.00377(15) 0.00391(14)

loop_
_atom_type_symbol
_atom_type_description
_atom_type_scat_dispersion_real
_atom_type_scat_dispersion_imag
_atom_type_scat_source
C C 0.0033 0.0016 'International Tables Vol C Tables 4.2.6.8 and 6.1.1.4'
H H 0.0000 0.0000 'International Tables Vol C Tables 4.2.6.8 and 6.1.1.4'
N N 0.0061 0.0033 'International Tables Vol C Tables 4.2.6.8 and 6.1.1.4'
Zn Zn 0.2839 1.4301 'International Tables Vol C Tables 4.2.6.8 and 6.1.1.4'
Mo Mo -1.6832 0.6857 'International Tables Vol C Tables 4.2.6.8 and 6.1.1.4'
O O 0.0106 0.0060 'International Tables Vol C Tables 4.2.6.8 and 6.1.1.4'

loop_
_geom_angle_atom_site_label_1
_geom_angle_atom_site_label_2
_geom_angle_atom_site_label_3
_geom_angle_site_symmetry_1
_geom_angle_site_symmetry_3
_geom_angle
_geom_angle_publ_flag
N2 C1 C2 . . 107.6(3) ?
N2 C1 H1 . . 126.2 ?
C2 C1 H1 . . 126.2 ?
C1 C2 C3 . . 105.3(3) ?
C1 C2 H2 . . 127.3 ?
C3 C2 H2 . . 127.3 ?
N1 C3 C2 . . 110.1(3) ?
N1 C3 C4 . . 117.0(3) ?
C2 C3 C4 . . 132.9(3) ?
N3 C4 C5 . . 122.3(3) ?
N3 C4 C3 . . 114.3(3) ?
C5 C4 C3 . . 123.4(3) ?
C4 C5 C6 . . 118.1(4) ?
C4 C5 H5 . . 121.0 ?
C6 C5 H5 . . 121.0 ?
C7 C6 C5 . . 119.9(4) ?
C7 C6 H6 . . 120.0 ?
C5 C6 H6 . . 120.0 ?
C6 C7 C8 . . 119.3(4) ?
C6 C7 H7 . . 120.3 ?
C8 C7 H7 . . 120.3 ?
N3 C8 C7 . . 121.7(3) ?
N3 C8 H8 . . 119.2 ?
C7 C8 H8 . . 119.2 ?
N4 C9 C10 . . 107.2(3) ?
N4 C9 H9 . . 126.4 ?
C10 C9 H9 . . 126.4 ?
C9 C10 C11 . . 105.1(3) ?
C9 C10 H10 . . 127.5 ?
C11 C10 H10 . . 127.5 ?
N5 C11 C10 . . 110.5(3) ?
N5 C11 C12 . . 116.9(3) ?
C10 C11 C12 . . 132.5(3) ?
N6 C12 C13 . . 122.7(3) ?
N6 C12 C11 . . 114.6(3) ?
C13 C12 C11 . . 122.6(3) ?
C14 C13 C12 . . 118.6(3) ?
C14 C13 H13 . . 120.7 ?
C12 C13 H13 . . 120.7 ?
C13 C14 C15 . . 119.2(3) ?
C13 C14 H14 . . 120.4 ?
C15 C14 H14 . . 120.4 ?
C14 C15 C16 . . 119.1(3) ?
C14 C15 H15 . . 120.4 ?
C16 C15 H15 . . 120.4 ?
N6 C16 C15 . . 122.3(3) ?
N6 C16 H16 . . 118.8 ?
C15 C16 H16 . . 118.8 ?
O6 Mo1 O5 . . 105.92(10) ?
O6 Mo1 O7 . . 102.36(9) ?
O5 Mo1 O7 . . 100.55(9) ?
O6 Mo1 O4 . . 96.01(9) ?
O5 Mo1 O4 . . 100.20(9) ?
O7 Mo1 O4 . . 147.19(8) ?
O6 Mo1 O8 . . 93.81(9) ?
O5 Mo1 O8 . . 159.90(8) ?
O7 Mo1 O8 . . 78.43(7) ?
O4 Mo1 O8 . . 73.40(7) ?
O6 Mo1 O3 . . 163.48(9) ?
O5 Mo1 O3 . . 87.50(8) ?
O7 Mo1 O3 . . 84.12(7) ?
O4 Mo1 O3 . . 71.70(7) ?
O8 Mo1 O3 . . 72.41(7) ?
O2 Mo2 O1 . . 105.26(11) ?
O2 Mo2 O11 . 2_666 102.35(9) ?
O1 Mo2 O11 . 2_666 100.69(10) ?
O2 Mo2 O3 . . 94.91(9) ?
O1 Mo2 O3 . . 101.12(10) ?
O11 Mo2 O3 2_666 . 147.40(8) ?
O2 Mo2 O8 . 2_666 94.13(9) ?
O1 Mo2 O8 . 2_666 160.27(9) ?
O11 Mo2 O8 2_666 2_666 78.24(7) ?
O3 Mo2 O8 . 2_666 73.08(7) ?
O2 Mo2 O4 . . 163.06(9) ?
O1 Mo2 O4 . . 87.52(9) ?
O11 Mo2 O4 2_666 . 85.74(8) ?
O3 Mo2 O4 . . 71.34(7) ?
O8 Mo2 O4 2_666 . 72.75(6) ?
O10 Mo3 O9 . . 104.53(10) ?
O10 Mo3 O3 . . 102.49(9) ?
O9 Mo3 O3 . . 96.90(9) ?
O10 Mo3 O4 . 2_666 100.83(9) ?
O9 Mo3 O4 . 2_666 96.38(9) ?
O3 Mo3 O4 . 2_666 149.23(8) ?
O10 Mo3 O8 . 2_666 99.20(9) ?
O9 Mo3 O8 . 2_666 156.24(8) ?
O3 Mo3 O8 . 2_666 78.72(7) ?
O4 Mo3 O8 2_666 2_666 77.97(8) ?
O10 Mo3 O8 . . 174.80(9) ?
O9 Mo3 O8 . . 80.66(7) ?
O3 Mo3 O8 . . 76.97(7) ?
O4 Mo3 O8 2_666 . 77.98(7) ?
O8 Mo3 O8 2_666 . 75.60(8) ?
O12 Mo4 O13 . . 104.85(11) ?
O12 Mo4 O11 . . 104.88(10) ?
O13 Mo4 O11 . . 98.55(9) ?
O12 Mo4 O7 . . 104.77(10) ?
O13 Mo4 O7 . . 97.38(9) ?
O11 Mo4 O7 . . 141.25(8) ?
O12 Mo4 O9 . . 91.45(9) ?
O13 Mo4 O9 . . 163.67(9) ?
O11 Mo4 O9 . . 77.82(8) ?
O7 Mo4 O9 . . 77.04(8) ?
C3 N1 N2 . . 105.8(2) ?
C3 N1 Zn1 . . 117.2(2) ?
N2 N1 Zn1 . . 136.5(2) ?
C1 N2 N1 . . 111.2(3) ?
C1 N2 H2A . . 124.4 ?
N1 N2 H2A . . 124.4 ?
C8 N3 C4 . . 118.6(3) ?
C8 N3 Zn1 . . 126.8(2) ?
C4 N3 Zn1 . . 113.3(2) ?
N5 N4 C9 . . 111.9(3) ?
N5 N4 H4 . . 124.1 ?
C9 N4 H4 . . 124.1 ?
C11 N5 N4 . . 105.3(2) ?
C11 N5 Zn1 . . 116.1(2) ?
N4 N5 Zn1 . . 136.35(19) ?
C12 N6 C16 . . 118.0(3) ?
C12 N6 Zn1 . . 113.7(2) ?
C16 N6 Zn1 . . 128.2(2) ?
Mo3 O3 Mo2 . . 108.99(8) ?
Mo3 O3 Mo1 . . 110.34(8) ?
Mo2 O3 Mo1 . . 104.40(8) ?
Mo3 O4 Mo1 2_666 . 108.87(9) ?
Mo3 O4 Mo2 2_666 . 109.70(8) ?
Mo1 O4 Mo2 . . 104.35(8) ?
Mo1 O5 Zn1 . 2_566 167.30(12) ?
Mo1 O7 Mo4 . . 119.86(10) ?
Mo3 O8 Mo1 2_666 . 93.40(7) ?
Mo3 O8 Mo2 2_666 2_666 92.63(7) ?
Mo1 O8 Mo2 . 2_666 163.58(9) ?
Mo3 O8 Mo3 2_666 . 104.40(8) ?
Mo1 O8 Mo3 . . 97.00(7) ?
Mo2 O8 Mo3 2_666 . 96.26(6) ?
Mo3 O9 Mo4 . . 120.70(9) ?
Mo2 O11 Mo4 2_666 . 120.57(10) ?
Mo4 O13 Zn1 . . 155.18(13) ?
N5 Zn1 N1 . . 172.65(10) ?
N5 Zn1 O5 . 2_566 98.46(9) ?
N1 Zn1 O5 . 2_566 88.41(9) ?
N5 Zn1 N6 . . 76.74(10) ?
N1 Zn1 N6 . . 99.31(10) ?
O5 Zn1 N6 2_566 . 102.52(9) ?
N5 Zn1 N3 . . 98.82(10) ?
N1 Zn1 N3 . . 75.45(10) ?
O5 Zn1 N3 2_566 . 155.52(9) ?
N6 Zn1 N3 . . 98.23(9) ?
N5 Zn1 O13 . . 84.54(9) ?
N1 Zn1 O13 . . 98.92(9) ?
O5 Zn1 O13 2_566 . 83.37(8) ?
N6 Zn1 O13 . . 160.98(9) ?
N3 Zn1 O13 . . 81.16(8) ?

loop_
_geom_bond_atom_site_label_1
_geom_bond_atom_site_label_2
_geom_bond_site_symmetry_2
_geom_bond_distance
_geom_bond_publ_flag
C1 N2 . 1.337(4) ?
C1 C2 . 1.359(5) ?
C1 H1 . 0.9300 ?
C2 C3 . 1.406(4) ?
C2 H2 . 0.9300 ?
C3 N1 . 1.324(4) ?
C3 C4 . 1.459(4) ?
C4 N3 . 1.348(4) ?
C4 C5 . 1.375(4) ?
C5 C6 . 1.384(5) ?
C5 H5 . 0.9300 ?
C6 C7 . 1.356(6) ?
C6 H6 . 0.9300 ?
C7 C8 . 1.380(5) ?
C7 H7 . 0.9300 ?
C8 N3 . 1.337(4) ?
C8 H8 . 0.9300 ?
C9 N4 . 1.334(4) ?
C9 C10 . 1.369(5) ?
C9 H9 . 0.9300 ?
C10 C11 . 1.389(4) ?
C10 H10 . 0.9300 ?
C11 N5 . 1.336(4) ?
C11 C12 . 1.470(4) ?
C12 N6 . 1.344(4) ?
C12 C13 . 1.377(4) ?
C13 C14 . 1.371(5) ?
C13 H13 . 0.9300 ?
C14 C15 . 1.382(5) ?
C14 H14 . 0.9300 ?
C15 C16 . 1.370(5) ?
C15 H15 . 0.9300 ?
C16 N6 . 1.342(4) ?
C16 H16 . 0.9300 ?
Mo1 O6 . 1.691(2) ?
Mo1 O5 . 1.721(2) ?
Mo1 O7 . 1.8795(19) ?
Mo1 O4 . 2.0000(19) ?
Mo1 O8 . 2.2855(18) ?
Mo1 O3 . 2.3153(18) ?
Mo2 O2 . 1.690(2) ?
Mo2 O1 . 1.706(2) ?
Mo2 O11 2_666 1.8892(19) ?
Mo2 O3 . 2.0089(19) ?
Mo2 O8 2_666 2.3154(18) ?
Mo2 O4 . 2.3248(19) ?
Mo3 O10 . 1.6910(19) ?
Mo3 O9 . 1.747(2) ?
Mo3 O3 . 1.9424(18) ?
Mo3 O4 2_666 1.9517(19) ?
Mo3 O8 2_666 2.1294(18) ?
Mo3 O8 . 2.3886(18) ?
Mo4 O12 . 1.682(2) ?
Mo4 O13 . 1.718(2) ?
Mo4 O11 . 1.8985(19) ?
Mo4 O7 . 1.9139(19) ?
Mo4 O9 . 2.2644(19) ?
N1 N2 . 1.354(3) ?
N2 H2A . 0.8600 ?
N4 N5 . 1.340(3) ?
N4 H4 . 0.8600 ?
O4 Mo3 2_666 1.9517(19) ?
O5 Zn1 2_566 2.104(2) ?
O8 Mo3 2_666 2.1294(18) ?
O8 Mo2 2_666 2.3154(18) ?
O11 Mo2 2_666 1.8892(19) ?
Zn1 N1 . 2.081(3) y
Zn1 N3 . 2.196(2) y
Zn1 N5 . 2.065(2) y
Zn1 N6 . 2.181(2) y
Zn1 O5 2_566 2.104(2) y
Zn1 O13 . 2.252(2) y

loop_
_geom_hbond_atom_site_label_D
_geom_hbond_atom_site_label_H
_geom_hbond_atom_site_label_A
_geom_hbond_site_symmetry_A
_geom_hbond_distance_DH
_geom_hbond_distance_HA
_geom_hbond_distance_DA
_geom_hbond_angle_DHA
N2 H2A O1 2_566 0.86 2.13 2.835(3) 139
N4 H4 O6 . 0.86 2.38 3.094(4) 141
N4 H4 O10 2_666 0.86 2.53 3.097(3) 124
